data_7710203
loop_
_publ_author_name
'Ghosh, Subrata'
'Bagchi, Sukanya'
'Kamilya, Sujit'
'Mehta, Sakshi'
'Sarkar, Debopam'
'Herchel, Radovan'
'Mondal, Abhishake'

_publ_section_title
;
 Impact of counter anions on spin-state switching of manganese(iii)
 complexes containing an azobenzene ligand
;
_journal_name_full 'Dalton Transactions'
_journal_paper_doi 10.1039/D2DT00660J
_journal_year 2022
_chemical_formula_sum 'C34 H36 Cl Mn N8 O2'
_chemical_formula_weight 679.10
_space_group_crystal_system monoclinic
_space_group_IT_number 13
_space_group_name_Hall '-P 2yac'
_space_group_name_H-M_alt 'P 1 2/n 1'
_atom_sites_solution_hydrogens mixed
_audit_creation_method SHELXL-2018/3
_audit_update_record
;
2022-03-30 deposited with the CCDC.	2022-04-21 downloaded from the CCDC.
;
_cell_angle_alpha 90
_cell_angle_beta 90.0310(10)
_cell_angle_gamma 90
_cell_formula_units_Z 2
_cell_length_a 7.5907(2)
_cell_length_b 8.1774(2)
_cell_length_c 25.5929(6)
_cell_measurement_reflns_used 8099
_cell_measurement_temperature 100(2)
_cell_measurement_theta_max 30.52
_cell_measurement_theta_min 2.49
_cell_volume 1588.61(7)
_computing_cell_refinement 'Bruker SAINT'
_computing_data_collection 'Bruker APEX2'
_computing_data_reduction 'Bruker SAINT'
_computing_molecular_graphics 'Mercury 2020.1'
_computing_publication_material 'CrystalMaker 10.6'
_computing_structure_refinement 'SHELXL-2018/3 (Sheldrick, 2018)'
_computing_structure_solution 'SHELXT 2018/2 (Sheldrick, 2018)'
_diffrn_ambient_temperature 100(2)
_diffrn_measured_fraction_theta_full 1.000
_diffrn_measured_fraction_theta_max 0.998
_diffrn_measurement_device_type 'Bruker APEX-II CCD'
_diffrn_measurement_method '\f and \w scans'
_diffrn_radiation_type MoK\a
_diffrn_radiation_wavelength 0.71073
_diffrn_reflns_av_R_equivalents 0.0418
_diffrn_reflns_av_unetI/netI 0.0316
_diffrn_reflns_Laue_measured_fraction_full 1.000
_diffrn_reflns_Laue_measured_fraction_max 0.998
_diffrn_reflns_limit_h_max 10
_diffrn_reflns_limit_h_min -10
_diffrn_reflns_limit_k_max 11
_diffrn_reflns_limit_k_min -11
_diffrn_reflns_limit_l_max 36
_diffrn_reflns_limit_l_min -36
_diffrn_reflns_number 27797
_diffrn_reflns_point_group_measured_fraction_full 1.000
_diffrn_reflns_point_group_measured_fraction_max 0.998
_diffrn_reflns_theta_full 25.242
_diffrn_reflns_theta_max 30.557
_diffrn_reflns_theta_min 1.591
_diffrn_source 'rotating-anode X-ray tube'
_exptl_absorpt_coefficient_mu 0.546
_exptl_absorpt_correction_T_max 0.781
_exptl_absorpt_correction_T_min 0.610
_exptl_absorpt_correction_type multi-scan
_exptl_absorpt_process_details SADABS
_exptl_crystal_colour Brown
_exptl_crystal_density_diffrn 1.420
_exptl_crystal_description Plate
_exptl_crystal_F_000 708
_exptl_crystal_size_max 0.31
_exptl_crystal_size_mid 0.21
_exptl_crystal_size_min 0.15
_refine_diff_density_max 0.500
_refine_diff_density_min -0.521
_refine_diff_density_rms 0.063
_refine_ls_extinction_method none
_refine_ls_goodness_of_fit_ref 1.035
_refine_ls_hydrogen_treatment mixed
_refine_ls_matrix_type full
_refine_ls_number_parameters 225
_refine_ls_number_reflns 4864
_refine_ls_number_restraints 0
_refine_ls_restrained_S_all 1.035
_refine_ls_R_factor_all 0.0496
_refine_ls_R_factor_gt 0.0362
_refine_ls_shift/su_max 0.000
_refine_ls_shift/su_mean 0.000
_refine_ls_structure_factor_coef Fsqd
_refine_ls_weighting_details 'w=1/[\s^2^(Fo^2^)+(0.0407P)^2^+0.8363P] where P=(Fo^2^+2Fc^2^)/3'
_refine_ls_weighting_scheme calc
_refine_ls_wR_factor_gt 0.0856
_refine_ls_wR_factor_ref 0.0919
_reflns_Friedel_coverage 0.000
_reflns_number_gt 3952
_reflns_number_total 4864
_reflns_threshold_expression 'I > 2\s(I)'
_cod_data_source_file d2dt00660j2.cif
_cod_data_source_block Complex1_100K
_cod_original_sg_symbol_H-M 'P 2/n'
_cod_database_code 7710203
_shelx_shelxl_version_number 2018/3
_shelx_space_group_comment
;
The symmetry employed for this shelxl refinement is uniquely defined
by the following loop, which should always be used as a source of
symmetry information in preference to the above space-group names.
They are only intended as comments.
;
_shelx_estimated_absorpt_t_min 0.710
_shelx_estimated_absorpt_t_max 0.816

loop_
_space_group_symop_operation_xyz
'x, y, z'
'-x+1/2, y, -z+1/2'
'-x, -y, -z'
'x-1/2, -y, z-1/2'

loop_
_atom_site_label
_atom_site_type_symbol
_atom_site_fract_x
_atom_site_fract_y
_atom_site_fract_z
_atom_site_U_iso_or_equiv
_atom_site_adp_type
_atom_site_occupancy
_atom_site_site_symmetry_order
_atom_site_calc_flag
_atom_site_refinement_flags_posn
_atom_site_refinement_flags_adp
_atom_site_refinement_flags_occupancy
_atom_site_disorder_assembly
_atom_site_disorder_group
Mn1 Mn 0.750000 0.62832(3) 0.250000 0.01317(8) Uani 1 2 d S T P . .
O1 O 0.63136(14) 0.63814(12) 0.31465(4) 0.0166(2) Uani 1 1 d . . . . .
N2 N 0.57448(16) 0.46407(14) 0.22644(4) 0.0145(2) Uani 1 1 d . . . . .
N1 N 0.59870(17) 0.81072(14) 0.21999(5) 0.0163(2) Uani 1 1 d . . . . .
N4 N 0.32742(17) 0.12376(16) 0.47031(5) 0.0198(3) Uani 1 1 d . . . . .
N3 N 0.34664(17) 0.11172(15) 0.42171(5) 0.0194(2) Uani 1 1 d . . . . .
C6 C 0.50472(19) 0.37015(17) 0.31399(5) 0.0158(3) Uani 1 1 d . . . . .
C7 C 0.43329(19) 0.24108(17) 0.34334(5) 0.0174(3) Uani 1 1 d . . . . .
H7 H 0.395434 0.146894 0.326341 0.021 Uiso 1 1 calc R U . . .
C11 C 0.56169(19) 0.51370(17) 0.33986(5) 0.0157(3) Uani 1 1 d . . . . .
C5 C 0.49389(19) 0.36472(17) 0.25761(5) 0.0157(3) Uani 1 1 d . . . . .
C1 C 0.7052(2) 0.96251(17) 0.22359(6) 0.0204(3) Uani 1 1 d . . . . .
C10 C 0.5397(2) 0.52467(18) 0.39475(6) 0.0192(3) Uani 1 1 d . . . . .
H10 H 0.572631 0.619921 0.412049 0.023 Uiso 1 1 calc R U . . .
C8 C 0.41830(19) 0.25168(17) 0.39711(5) 0.0179(3) Uani 1 1 d . . . . .
C4 C 0.5116(2) 0.47151(17) 0.17214(5) 0.0174(3) Uani 1 1 d . . . . .
H4A H 0.433880 0.379877 0.165186 0.021 Uiso 1 1 calc R U . . .
H4B H 0.610813 0.464699 0.148371 0.021 Uiso 1 1 calc R U . . .
C12 C 0.2550(2) -0.02071(18) 0.49320(6) 0.0188(3) Uani 1 1 d . . . . .
C9 C 0.4706(2) 0.39658(18) 0.42275(6) 0.0198(3) Uani 1 1 d . . . . .
H9 H 0.458107 0.405389 0.458785 0.024 Uiso 1 1 calc R U . . .
C13 C 0.2418(2) -0.17012(19) 0.46737(6) 0.0238(3) Uani 1 1 d . . . . .
H13 H 0.283705 -0.181168 0.433420 0.029 Uiso 1 1 calc R U . . .
C3 C 0.4127(2) 0.63226(18) 0.16337(6) 0.0202(3) Uani 1 1 d . . . . .
H3A H 0.357720 0.628686 0.129159 0.024 Uiso 1 1 calc R U . . .
H3B H 0.319299 0.640294 0.189100 0.024 Uiso 1 1 calc R U . . .
C17 C 0.1971(2) -0.0063(2) 0.54427(6) 0.0244(3) Uani 1 1 d . . . . .
H17 H 0.209917 0.092513 0.561868 0.029 Uiso 1 1 calc R U . . .
C2 C 0.5255(2) 0.78588(18) 0.16671(6) 0.0201(3) Uani 1 1 d . . . . .
H2A H 0.621669 0.777615 0.141901 0.024 Uiso 1 1 calc R U . . .
H2B H 0.454736 0.880034 0.157174 0.024 Uiso 1 1 calc R U . . .
C14 C 0.1657(2) -0.3020(2) 0.49267(6) 0.0272(3) Uani 1 1 d . . . . .
H14 H 0.157169 -0.402237 0.475669 0.033 Uiso 1 1 calc R U . . .
C16 C 0.1198(2) -0.1387(2) 0.56933(6) 0.0269(3) Uani 1 1 d . . . . .
H16 H 0.080159 -0.128472 0.603549 0.032 Uiso 1 1 calc R U . . .
C15 C 0.1021(2) -0.2857(2) 0.54332(6) 0.0258(3) Uani 1 1 d . . . . .
H15 H 0.047631 -0.373719 0.559677 0.031 Uiso 1 1 calc R U . . .
Cl1 Cl 0.250000 0.98089(6) 0.250000 0.01931(11) Uani 1 2 d S T P . .
H5 H 0.409(2) 0.288(2) 0.2429(7) 0.020(4) Uiso 1 1 d . . . . .
H1 H 0.507(3) 0.828(3) 0.2415(8) 0.032(5) Uiso 1 1 d . . . . .
H1A H 0.630(2) 1.058(2) 0.2193(7) 0.020(4) Uiso 1 1 d . . . . .
H1B H 0.791(3) 0.958(2) 0.1948(7) 0.023(5) Uiso 1 1 d . . . . .

loop_
_atom_site_aniso_label
_atom_site_aniso_U_11
_atom_site_aniso_U_22
_atom_site_aniso_U_33
_atom_site_aniso_U_23
_atom_site_aniso_U_13
_atom_site_aniso_U_12
Mn1 0.01410(14) 0.01032(13) 0.01509(13) 0.000 0.00257(10) 0.000
O1 0.0189(5) 0.0124(4) 0.0184(4) -0.0011(4) 0.0045(4) -0.0011(4)
N2 0.0149(5) 0.0132(5) 0.0154(5) -0.0004(4) 0.0017(4) 0.0005(4)
N1 0.0166(6) 0.0124(5) 0.0200(5) 0.0011(4) 0.0024(5) 0.0016(4)
N4 0.0206(6) 0.0217(6) 0.0172(5) 0.0025(5) 0.0024(5) -0.0011(5)
N3 0.0208(6) 0.0198(6) 0.0177(5) 0.0027(4) 0.0012(5) -0.0020(5)
C6 0.0154(6) 0.0151(6) 0.0168(6) -0.0002(5) 0.0021(5) 0.0008(5)
C7 0.0183(7) 0.0161(6) 0.0177(6) 0.0005(5) 0.0011(5) -0.0017(5)
C11 0.0146(6) 0.0147(6) 0.0178(6) -0.0004(5) 0.0035(5) 0.0009(5)
C5 0.0155(6) 0.0139(6) 0.0178(6) -0.0011(5) 0.0011(5) 0.0005(5)
C1 0.0209(7) 0.0113(6) 0.0289(7) 0.0026(5) 0.0033(6) 0.0004(5)
C10 0.0214(7) 0.0180(6) 0.0182(6) -0.0035(5) 0.0031(5) -0.0017(6)
C8 0.0175(7) 0.0188(6) 0.0173(6) 0.0021(5) 0.0019(5) -0.0012(5)
C4 0.0196(7) 0.0184(6) 0.0143(6) -0.0003(5) 0.0001(5) -0.0013(5)
C12 0.0197(7) 0.0196(6) 0.0172(6) 0.0030(5) 0.0006(5) -0.0008(6)
C9 0.0213(7) 0.0222(7) 0.0160(6) -0.0011(5) 0.0031(5) -0.0022(6)
C13 0.0324(9) 0.0228(7) 0.0161(6) 0.0012(5) 0.0015(6) -0.0013(7)
C3 0.0206(7) 0.0219(7) 0.0181(6) 0.0021(5) -0.0034(5) 0.0010(6)
C17 0.0311(9) 0.0227(7) 0.0193(7) -0.0006(6) 0.0049(6) -0.0023(6)
C2 0.0234(7) 0.0178(6) 0.0191(6) 0.0031(5) 0.0004(6) 0.0031(6)
C14 0.0389(10) 0.0204(7) 0.0224(7) 0.0011(6) -0.0005(7) -0.0040(7)
C16 0.0350(9) 0.0272(8) 0.0185(7) 0.0032(6) 0.0064(6) -0.0035(7)
C15 0.0304(8) 0.0239(7) 0.0232(7) 0.0069(6) 0.0010(6) -0.0038(7)
Cl1 0.0166(2) 0.0159(2) 0.0254(2) 0.000 0.00056(18) 0.000

loop_
_atom_type_symbol
_atom_type_description
_atom_type_scat_dispersion_real
_atom_type_scat_dispersion_imag
_atom_type_scat_source
C C 0.0033 0.0016 'International Tables Vol C Tables 4.2.6.8 and 6.1.1.4'
H H 0.0000 0.0000 'International Tables Vol C Tables 4.2.6.8 and 6.1.1.4'
Cl Cl 0.1484 0.1585 'International Tables Vol C Tables 4.2.6.8 and 6.1.1.4'
Mn Mn 0.3368 0.7283 'International Tables Vol C Tables 4.2.6.8 and 6.1.1.4'
N N 0.0061 0.0033 'International Tables Vol C Tables 4.2.6.8 and 6.1.1.4'
O O 0.0106 0.0060 'International Tables Vol C Tables 4.2.6.8 and 6.1.1.4'

loop_
_geom_angle_atom_site_label_1
_geom_angle_atom_site_label_2
_geom_angle_atom_site_label_3
_geom_angle
_geom_angle_site_symmetry_1
_geom_angle_site_symmetry_3
_geom_angle_publ_flag
O1 Mn1 O1 175.12(6) 2_655 . ?
O1 Mn1 N2 88.54(4) 2_655 2_655 ?
O1 Mn1 N2 94.76(4) . 2_655 ?
O1 Mn1 N2 94.76(5) 2_655 . ?
O1 Mn1 N2 88.54(4) . . ?
N2 Mn1 N2 94.86(7) 2_655 . ?
O1 Mn1 N1 84.67(5) 2_655 . ?
O1 Mn1 N1 91.74(5) . . ?
N2 Mn1 N1 171.88(5) 2_655 . ?
N2 Mn1 N1 90.16(5) . . ?
O1 Mn1 N1 91.74(5) 2_655 2_655 ?
O1 Mn1 N1 84.67(5) . 2_655 ?
N2 Mn1 N1 90.16(5) 2_655 2_655 ?
N2 Mn1 N1 171.88(5) . 2_655 ?
N1 Mn1 N1 85.61(7) . 2_655 ?
C11 O1 Mn1 126.12(9) . . ?
C5 N2 C4 117.11(12) . . ?
C5 N2 Mn1 123.74(10) . . ?
C4 N2 Mn1 118.46(9) . . ?
C1 N1 C2 112.01(11) . . ?
C1 N1 Mn1 106.41(9) . . ?
C2 N1 Mn1 117.21(9) . . ?
C1 N1 H1 104.9(13) . . ?
C2 N1 H1 106.9(13) . . ?
Mn1 N1 H1 108.7(13) . . ?
N3 N4 C12 112.72(12) . . ?
N4 N3 C8 114.95(12) . . ?
C7 C6 C11 119.41(12) . . ?
C7 C6 C5 119.27(13) . . ?
C11 C6 C5 120.63(12) . . ?
C8 C7 C6 121.12(13) . . ?
C8 C7 H7 119.4 . . ?
C6 C7 H7 119.4 . . ?
O1 C11 C6 122.32(12) . . ?
O1 C11 C10 118.98(12) . . ?
C6 C11 C10 118.69(12) . . ?
N2 C5 C6 124.74(13) . . ?
N2 C5 H5 118.7(10) . . ?
C6 C5 H5 116.2(10) . . ?
N1 C1 C1 107.47(10) . 2_655 ?
N1 C1 H1A 110.1(11) . . ?
C1 C1 H1A 111.4(11) 2_655 . ?
N1 C1 H1B 106.5(11) . . ?
C1 C1 H1B 111.9(11) 2_655 . ?
H1A C1 H1B 109.3(15) . . ?
C9 C10 C11 120.92(13) . . ?
C9 C10 H10 119.5 . . ?
C11 C10 H10 119.5 . . ?
C7 C8 C9 119.45(13) . . ?
C7 C8 N3 115.06(13) . . ?
C9 C8 N3 125.48(12) . . ?
N2 C4 C3 109.46(11) . . ?
N2 C4 H4A 109.8 . . ?
C3 C4 H4A 109.8 . . ?
N2 C4 H4B 109.8 . . ?
C3 C4 H4B 109.8 . . ?
H4A C4 H4B 108.2 . . ?
C17 C12 C13 120.01(14) . . ?
C17 C12 N4 116.05(13) . . ?
C13 C12 N4 123.94(13) . . ?
C10 C9 C8 120.35(13) . . ?
C10 C9 H9 119.8 . . ?
C8 C9 H9 119.8 . . ?
C14 C13 C12 119.44(14) . . ?
C14 C13 H13 120.3 . . ?
C12 C13 H13 120.3 . . ?
C2 C3 C4 115.11(13) . . ?
C2 C3 H3A 108.5 . . ?
C4 C3 H3A 108.5 . . ?
C2 C3 H3B 108.5 . . ?
C4 C3 H3B 108.5 . . ?
H3A C3 H3B 107.5 . . ?
C12 C17 C16 120.26(15) . . ?
C12 C17 H17 119.9 . . ?
C16 C17 H17 119.9 . . ?
N1 C2 C3 111.98(11) . . ?
N1 C2 H2A 109.2 . . ?
C3 C2 H2A 109.2 . . ?
N1 C2 H2B 109.2 . . ?
C3 C2 H2B 109.2 . . ?
H2A C2 H2B 107.9 . . ?
C13 C14 C15 120.41(15) . . ?
C13 C14 H14 119.8 . . ?
C15 C14 H14 119.8 . . ?
C15 C16 C17 119.82(14) . . ?
C15 C16 H16 120.1 . . ?
C17 C16 H16 120.1 . . ?
C16 C15 C14 119.99(15) . . ?
C16 C15 H15 120.0 . . ?
C14 C15 H15 120.0 . . ?

loop_
_geom_bond_atom_site_label_1
_geom_bond_atom_site_label_2
_geom_bond_distance
_geom_bond_site_symmetry_2
_geom_bond_publ_flag
Mn1 O1 1.8860(10) 2_655 ?
Mn1 O1 1.8860(10) . ?
Mn1 N2 1.9855(12) 2_655 ?
Mn1 N2 1.9855(12) . ?
Mn1 N1 2.0329(12) . ?
Mn1 N1 2.0330(12) 2_655 ?
O1 C11 1.3160(16) . ?
N2 C5 1.2927(17) . ?
N2 C4 1.4704(18) . ?
N1 C1 1.4841(19) . ?
N1 C2 1.4859(19) . ?
N1 H1 0.90(2) . ?
N4 N3 1.2563(17) . ?
N4 C12 1.4289(18) . ?
N3 C8 1.4150(18) . ?
C6 C7 1.4044(19) . ?
C6 C11 1.4154(19) . ?
C6 C5 1.4461(19) . ?
C7 C8 1.3838(19) . ?
C7 H7 0.9300 . ?
C11 C10 1.4175(19) . ?
C5 H5 0.974(19) . ?
C1 C1 1.513(3) 2_655 ?
C1 H1A 0.977(19) . ?
C1 H1B 0.983(19) . ?
C10 C9 1.374(2) . ?
C10 H10 0.9300 . ?
C8 C9 1.411(2) . ?
C4 C3 1.530(2) . ?
C4 H4A 0.9700 . ?
C4 H4B 0.9700 . ?
C12 C17 1.384(2) . ?
C12 C13 1.393(2) . ?
C9 H9 0.9300 . ?
C13 C14 1.384(2) . ?
C13 H13 0.9300 . ?
C3 C2 1.523(2) . ?
C3 H3A 0.9700 . ?
C3 H3B 0.9700 . ?
C17 C16 1.389(2) . ?
C17 H17 0.9300 . ?
C2 H2A 0.9700 . ?
C2 H2B 0.9700 . ?
C14 C15 1.390(2) . ?
C14 H14 0.9300 . ?
C16 C15 1.380(2) . ?
C16 H16 0.9300 . ?
C15 H15 0.9300 . ?

loop_
_geom_torsion_atom_site_label_1
_geom_torsion_atom_site_label_2
_geom_torsion_atom_site_label_3
_geom_torsion_atom_site_label_4
_geom_torsion
_geom_torsion_site_symmetry_1
_geom_torsion_site_symmetry_2
_geom_torsion_site_symmetry_3
_geom_torsion_site_symmetry_4
_geom_torsion_publ_flag
N2 Mn1 O1 C11 -55.91(12) 2_655 . . . ?
N2 Mn1 O1 C11 38.84(12) . . . . ?
N1 Mn1 O1 C11 128.95(12) . . . . ?
N1 Mn1 O1 C11 -145.62(12) 2_655 . . . ?
C12 N4 N3 C8 -179.92(12) . . . . ?
C11 C6 C7 C8 -0.2(2) . . . . ?
C5 C6 C7 C8 -170.77(14) . . . . ?
Mn1 O1 C11 C6 -25.71(19) . . . . ?
Mn1 O1 C11 C10 155.49(11) . . . . ?
C7 C6 C11 O1 179.29(13) . . . . ?
C5 C6 C11 O1 -10.3(2) . . . . ?
C7 C6 C11 C10 -1.9(2) . . . . ?
C5 C6 C11 C10 168.49(14) . . . . ?
C4 N2 C5 C6 -163.26(13) . . . . ?
Mn1 N2 C5 C6 7.1(2) . . . . ?
C7 C6 C5 N2 -170.32(14) . . . . ?
C11 C6 C5 N2 19.3(2) . . . . ?
C2 N1 C1 C1 -171.65(13) . . . 2_655 ?
Mn1 N1 C1 C1 -42.36(15) . . . 2_655 ?
O1 C11 C10 C9 -178.81(14) . . . . ?
C6 C11 C10 C9 2.4(2) . . . . ?
C6 C7 C8 C9 2.0(2) . . . . ?
C6 C7 C8 N3 -179.04(13) . . . . ?
N4 N3 C8 C7 -177.63(14) . . . . ?
N4 N3 C8 C9 1.3(2) . . . . ?
C5 N2 C4 C3 107.06(14) . . . . ?
Mn1 N2 C4 C3 -63.78(14) . . . . ?
N3 N4 C12 C17 -167.49(14) . . . . ?
N3 N4 C12 C13 12.9(2) . . . . ?
C11 C10 C9 C8 -0.6(2) . . . . ?
C7 C8 C9 C10 -1.6(2) . . . . ?
N3 C8 C9 C10 179.58(15) . . . . ?
C17 C12 C13 C14 1.9(3) . . . . ?
N4 C12 C13 C14 -178.56(15) . . . . ?
N2 C4 C3 C2 66.33(16) . . . . ?
C13 C12 C17 C16 -2.3(3) . . . . ?
N4 C12 C17 C16 178.08(15) . . . . ?
C1 N1 C2 C3 -178.64(12) . . . . ?
Mn1 N1 C2 C3 57.96(15) . . . . ?
C4 C3 C2 N1 -64.67(16) . . . . ?
C12 C13 C14 C15 0.3(3) . . . . ?
C12 C17 C16 C15 0.5(3) . . . . ?
C17 C16 C15 C14 1.7(3) . . . . ?
C13 C14 C15 C16 -2.2(3) . . . . ?
